data_7110671
loop_
_publ_author_name
'Lang, Jian-Ping'
'Kawaguchi, Hiroyuki'
'Tatsumi, Kazuyuki'

_publ_section_title
;
 Synthesis and structures of a triply-fused incomplete-cubane cluster
 [{(\h5-C5Me5)WS3}3Cu7(MeCN)9](PF6)4 and a 2D polymer
 [(\h5-C5Me5)WS3Cu3Cl(MeCN)(pz)]PF6 (pz = pyrazine)
;
_journal_issue 22
_journal_name_full 'Chemical Communications'
_journal_page_first 2315
_journal_paper_doi 10.1039/a906081b
_journal_year 1999
_chemical_formula_sum 'C16 H22 Cl Cu3 F6 N3 P S3 W'
_chemical_formula_weight 907.46
_space_group_IT_number 61
_symmetry_cell_setting orthorhombic
_symmetry_Int_Tables_number 61
_symmetry_space_group_name_Hall '-P 2ac 2ab'
_symmetry_space_group_name_H-M 'P b c a'
_audit_creation_date 'Tue Jul 20 10:48:17 1999'
_audit_creation_method 'from TEXRAY.INF file'
_cell_angle_alpha 90
_cell_angle_beta 90
_cell_angle_gamma 90
_cell_formula_units_Z 8
_cell_length_a 16.055(3)
_cell_length_b 26.78(1)
_cell_length_c 12.295(5)
_cell_measurement_reflns_used 25
_cell_measurement_temperature 296.2
_cell_measurement_theta_max 15.0
_cell_measurement_theta_min 3.4
_cell_volume 5286(3)
_computing_cell_refinement 'Rigaku/AFC Diffractometer Control'
_computing_data_collection 'Rigaku/AFC Diffractometer Control'
_computing_data_reduction teXsan
_computing_publication_material teXsan
_computing_structure_refinement teXsan
_computing_structure_solution 'DIRDIF92 (PATTY)'
_diffrn_ambient_temperature 296.2
_diffrn_measurement_device_type 'Rigaku AFC7R'
_diffrn_measurement_method \w-2\q
_diffrn_orient_matrix_UB_11 0.00688
_diffrn_orient_matrix_UB_12 -0.03710
_diffrn_orient_matrix_UB_13 -0.00179
_diffrn_orient_matrix_UB_21 -0.06187
_diffrn_orient_matrix_UB_22 -0.00417
_diffrn_orient_matrix_UB_23 0.00236
_diffrn_orient_matrix_UB_31 -0.00203
_diffrn_orient_matrix_UB_32 0.00066
_diffrn_orient_matrix_UB_33 -0.08128
_diffrn_radiation_detector 'scintillation counter'
_diffrn_radiation_monochromator graphite
_diffrn_radiation_source 'Rigaku rotating anode'
_diffrn_radiation_type 'Mo K\a'
_diffrn_radiation_wavelength 0.7107
_diffrn_reflns_av_R_equivalents 0.000
_diffrn_reflns_av_sigmaI/netI 0.094
_diffrn_reflns_limit_h_max 19
_diffrn_reflns_limit_h_min 0
_diffrn_reflns_limit_k_max 31
_diffrn_reflns_limit_k_min 0
_diffrn_reflns_limit_l_max 0
_diffrn_reflns_limit_l_min -14
_diffrn_reflns_number 5203
_diffrn_reflns_reduction_process 'Lp corrections applied'
_diffrn_reflns_theta_max 25.03
_diffrn_reflns_theta_min 2.09
_diffrn_standards_decay_% -0.24
_diffrn_standards_interval_count 150
_diffrn_standards_number 3
_exptl_absorpt_coefficient_mu 7.178
_exptl_absorpt_correction_T_max 1.000
_exptl_absorpt_correction_T_min 0.320
_exptl_absorpt_correction_type psi-scan
_exptl_absorpt_process_details '(North, Phillips & Mathews, 1968)'
_exptl_crystal_colour red
_exptl_crystal_density_diffrn 2.280
_exptl_crystal_density_method 'not measured'
_exptl_crystal_description plate
_exptl_crystal_F_000 3472.00
_exptl_crystal_size_max 0.300
_exptl_crystal_size_mid 0.150
_exptl_crystal_size_min 0.100
_refine_diff_density_max 1.99
_refine_diff_density_min -1.81
_refine_ls_extinction_method none
_refine_ls_goodness_of_fit_ref 1.631
_refine_ls_hydrogen_treatment noref
_refine_ls_matrix_type full
_refine_ls_number_constraints 0
_refine_ls_number_parameters 307
_refine_ls_number_reflns 2830
_refine_ls_number_restraints 0
_refine_ls_R_factor_all 0.0464
_refine_ls_R_factor_gt 0.0464
_refine_ls_shift/su_max 0.0000
_refine_ls_shift/su_mean 0.0000
_refine_ls_structure_factor_coef F
_refine_ls_weighting_details 'w = 1/[\s^2^(Fo) + 0.00020|Fo|^2^]'
_refine_ls_weighting_scheme calc
_refine_ls_wR_factor_gt 0.0500
_refine_ls_wR_factor_ref 0.0500
_reflns_number_gt 2830
_reflns_number_total 5203
_reflns_threshold_expression >2.0sigma(I)
_cod_data_source_file 906081bsup1.cif
_cod_data_source_block lang
_cod_depositor_comments
;
The following automatic conversions were performed:
'_reflns_observed_expression' tag replaced with
'_reflns_threshold_expression' tag as specified in the replacement
file
'cod-tools/trunk/perl-scripts/inputs/replacement_tags.lst'.

'_atom_site_calc_flags'
tag replaced with '_atom_site_calc_flag' tag as specified in the
replacement file
'cod-tools/trunk/perl-scripts/inputs/replacement_tags.lst'.

'_atom_type_scat_imag'
tag replaced with '_atom_type_scat_dispersion_imag' tag as specified
in the replacement file
'cod-tools/trunk/perl-scripts/inputs/replacement_tags.lst'.

Automatic conversion script
Id: cif_correct_tags 3137 2015-03-23 15:08:43Z antanas 
;
_cod_original_cell_volume 5285(3)
_cod_original_sg_symbol_H-M 'P b c a      '
_cod_original_formula_sum 'C16 H22 Cl Cu3 F6 N3 P S3 W '
_cod_database_code 7110671

loop_
_symmetry_equiv_pos_as_xyz
x,y,z
1/2+x,1/2-y,-z
-x,1/2+y,1/2-z
1/2-x,-y,1/2+z
-x,-y,-z
1/2-x,1/2+y,z
x,1/2-y,1/2+z
1/2+x,y,1/2-z

loop_
_atom_site_label
_atom_site_type_symbol
_atom_site_fract_x
_atom_site_fract_y
_atom_site_fract_z
_atom_site_U_iso_or_equiv
_atom_site_adp_type
_atom_site_occupancy
_atom_site_calc_flag
W W 0.03815(3) 0.13828(2) 0.26211(4) 0.0252(1) Uani 1.00 d
Cu(1) Cu -0.0672(1) 0.19243(8) 0.1448(1) 0.0423(6) Uani 1.00 d
Cu(2) Cu 0.1173(1) 0.20669(8) 0.1422(1) 0.0416(6) Uani 1.00 d
Cu(3) Cu 0.0183(1) 0.22171(7) 0.3859(2) 0.0421(6) Uani 1.00 d
Cl Cl 0.0234(2) 0.2199(1) 0.5824(2) 0.0260(8) Uani 1.00 d
S(1) S 0.0359(2) 0.1447(1) 0.0778(3) 0.0329(9) Uani 1.00 d
S(2) S 0.1397(2) 0.1913(2) 0.3201(3) 0.037(1) Uani 1.00 d
S(3) S -0.0846(2) 0.1726(2) 0.3210(3) 0.037(1) Uani 1.00 d
P P 0.2698(3) 0.4133(2) 0.2823(4) 0.059(2) Uani 1.00 d
F(1) F 0.2052(8) 0.3713(5) 0.252(1) 0.133(6) Uani 1.00 d
F(2) F 0.3060(9) 0.4112(6) 0.163(1) 0.127(6) Uani 1.00 d
F(3) F 0.3368(8) 0.4527(5) 0.311(1) 0.110(5) Uani 1.00 d
F(4) F 0.233(1) 0.4127(6) 0.399(1) 0.140(7) Uani 1.00 d
F(5) F 0.2070(7) 0.4539(4) 0.247(1) 0.119(5) Uani 1.00 d
F(6) F 0.3328(8) 0.3713(5) 0.318(2) 0.158(7) Uani 1.00 d
N(1) N -0.1589(6) 0.2202(5) 0.0593(9) 0.033(4) Uani 1.00 d
N(2) N -0.2862(7) 0.2657(5) -0.0605(10) 0.037(4) Uani 1.00 d
N(3) N 0.0056(9) 0.2927(6) 0.353(1) 0.053(5) Uani 1.00 d
C(1) C 0.095(1) 0.0585(6) 0.235(2) 0.062(6) Uani 1.00 d
C(2) C 0.126(1) 0.0728(6) 0.330(2) 0.061(6) Uani 1.00 d
C(3) C 0.059(1) 0.0791(7) 0.403(1) 0.059(6) Uani 1.00 d
C(4) C -0.012(1) 0.0634(7) 0.347(2) 0.067(7) Uani 1.00 d
C(5) C 0.011(1) 0.0529(6) 0.247(1) 0.054(5) Uani 1.00 d
C(6) C 0.145(2) 0.0460(9) 0.131(2) 0.13(1) Uani 1.00 d
C(7) C 0.217(1) 0.0797(8) 0.359(3) 0.15(1) Uani 1.00 d
C(8) C 0.063(2) 0.0914(8) 0.522(2) 0.18(1) Uani 1.00 d
C(9) C -0.098(2) 0.0564(9) 0.396(3) 0.15(1) Uani 1.00 d
C(10) C -0.048(2) 0.0335(8) 0.153(2) 0.13(1) Uani 1.00 d
C(11) C -0.1940(8) 0.1985(6) -0.025(1) 0.038(5) Uani 1.00 d
C(12) C -0.2583(9) 0.2201(6) -0.084(1) 0.039(5) Uani 1.00 d
C(13) C -0.2491(9) 0.2891(6) 0.022(1) 0.043(5) Uani 1.00 d
C(14) C -0.1868(8) 0.2668(6) 0.082(1) 0.042(5) Uani 1.00 d
C(15) C 0.0071(10) 0.3336(8) 0.326(1) 0.051(6) Uani 1.00 d
C(16) C 0.011(1) 0.3861(8) 0.298(2) 0.070(7) Uani 1.00 d
H(1) H 0.1833 0.0187 0.1455 0.1554 Uiso 1.00 calc
H(2) H 0.1073 0.0364 0.0730 0.1554 Uiso 1.00 calc
H(3) H 0.1768 0.0752 0.1081 0.1554 Uiso 1.00 calc
H(4) H 0.2464 0.0483 0.3501 0.1813 Uiso 1.00 calc
H(5) H 0.2417 0.1047 0.3114 0.1813 Uiso 1.00 calc
H(6) H 0.2216 0.0907 0.4339 0.1813 Uiso 1.00 calc
H(7) H 0.1192 0.1014 0.5415 0.2159 Uiso 1.00 calc
H(8) H 0.0248 0.1186 0.5380 0.2159 Uiso 1.00 calc
H(9) H 0.0474 0.0623 0.5645 0.2159 Uiso 1.00 calc
H(10) H -0.0972 0.0671 0.4716 0.1789 Uiso 1.00 calc
H(11) H -0.1380 0.0762 0.3559 0.1789 Uiso 1.00 calc
H(12) H -0.1134 0.0215 0.3925 0.1789 Uiso 1.00 calc
H(13) H -0.0913 0.0580 0.1385 0.1514 Uiso 1.00 calc
H(14) H -0.0155 0.0284 0.0871 0.1514 Uiso 1.00 calc
H(15) H -0.0736 0.0021 0.1741 0.1514 Uiso 1.00 calc
H(16) H -0.1741 0.1658 -0.0464 0.0460 Uiso 1.00 calc
H(17) H -0.2835 0.2015 -0.1428 0.0468 Uiso 1.00 calc
H(18) H -0.2665 0.3227 0.0410 0.0521 Uiso 1.00 calc
H(19) H -0.1622 0.2849 0.1422 0.0500 Uiso 1.00 calc
H(20) H 0.0692 0.3960 0.2903 0.0845 Uiso 1.00 calc
H(21) H -0.0175 0.3917 0.2296 0.0845 Uiso 1.00 calc
H(22) H -0.0147 0.4058 0.3547 0.0845 Uiso 1.00 calc

loop_
_atom_site_aniso_label
_atom_site_aniso_U_11
_atom_site_aniso_U_22
_atom_site_aniso_U_33
_atom_site_aniso_U_12
_atom_site_aniso_U_13
_atom_site_aniso_U_23
W 0.0277(3) 0.0242(3) 0.0238(3) 0.0012(3) -0.0011(2) 0.0018(3)
Cu(1) 0.041(1) 0.050(1) 0.036(1) 0.0148(9) -0.0106(8) 0.0001(10)
Cu(2) 0.045(1) 0.046(1) 0.035(1) -0.0139(9) 0.0067(8) 0.0028(10)
Cu(3) 0.050(1) 0.036(1) 0.041(1) 0.0019(9) 0.0005(8) -0.0066(9)
Cl 0.029(2) 0.027(2) 0.022(2) 0.000(1) 0.000(1) -0.002(1)
S(1) 0.045(2) 0.028(2) 0.025(2) 0.003(2) -0.003(2) 0.000(2)
S(2) 0.033(2) 0.039(2) 0.038(2) -0.005(2) -0.005(2) -0.003(2)
S(3) 0.033(2) 0.044(3) 0.035(2) 0.003(2) 0.003(2) 0.002(2)
P 0.067(3) 0.039(3) 0.072(4) 0.002(2) 0.002(2) 0.004(3)
F(1) 0.099(9) 0.09(1) 0.21(2) -0.031(8) 0.02(1) -0.05(1)
F(2) 0.15(1) 0.13(1) 0.10(1) 0.01(1) 0.027(10) -0.03(1)
F(3) 0.110(10) 0.09(1) 0.13(1) -0.031(8) -0.027(8) -0.002(9)
F(4) 0.21(2) 0.13(1) 0.082(10) -0.02(1) 0.060(10) -0.020(10)
F(5) 0.101(9) 0.070(9) 0.19(1) 0.033(7) -0.002(9) 0.01(1)
F(6) 0.087(9) 0.10(1) 0.28(2) 0.019(8) 0.02(1) 0.12(1)
N(1) 0.026(6) 0.035(8) 0.037(7) -0.001(6) -0.001(5) 0.001(6)
N(2) 0.028(6) 0.044(9) 0.040(7) -0.002(6) -0.004(5) -0.001(7)
N(3) 0.08(1) 0.05(1) 0.032(8) -0.008(8) 0.004(6) -0.003(8)
C(1) 0.08(1) 0.04(1) 0.06(1) 0.020(10) 0.04(1) 0.03(1)
C(2) 0.05(1) 0.022(10) 0.11(2) 0.017(8) -0.04(1) 0.02(1)
C(3) 0.12(2) 0.04(1) 0.018(8) 0.03(1) -0.007(9) -0.003(8)
C(4) 0.07(1) 0.03(1) 0.10(2) 0.004(9) 0.03(1) 0.03(1)
C(5) 0.07(1) 0.04(1) 0.043(10) -0.003(9) -0.005(9) 0.010(10)
C(6) 0.21(3) 0.09(2) 0.09(2) 0.10(2) 0.08(2) 0.04(2)
C(7) 0.08(2) 0.04(1) 0.33(4) 0.00(1) -0.10(2) 0.04(2)
C(8) 0.46(5) 0.03(1) 0.05(1) 0.05(2) -0.03(2) 0.00(1)
C(9) 0.15(2) 0.07(2) 0.23(3) 0.02(2) 0.13(2) 0.06(2)
C(10) 0.20(3) 0.05(2) 0.13(2) -0.05(2) -0.08(2) 0.01(2)
C(11) 0.040(9) 0.037(10) 0.039(9) 0.002(7) -0.007(7) -0.002(8)
C(12) 0.043(9) 0.04(1) 0.032(8) 0.004(8) -0.011(7) -0.002(8)
C(13) 0.039(8) 0.034(10) 0.06(1) 0.001(8) -0.012(8) 0.005(9)
C(14) 0.035(8) 0.06(1) 0.033(8) -0.008(8) -0.014(7) -0.011(9)
C(15) 0.05(1) 0.07(1) 0.031(9) 0.000(10) 0.000(7) 0.00(1)
C(16) 0.06(1) 0.07(1) 0.08(1) 0.01(1) -0.001(10) 0.01(1)

loop_
_atom_type_symbol
_atom_type_description
_atom_type_scat_dispersion_real
_atom_type_scat_dispersion_imag
_atom_type_scat_source
C C 0.003 0.002
;International Tables for Crystallography
(1992, Vol. C, Tables 4.2.6.8 and 6.1.1.1)
;
H H 0.000 0.000
;International Tables for Crystallography
(1992, Vol. C, Table 6.1.1.2)
;
Cu Cu 0.320 1.265
;International Tables for Crystallography
(1992, Vol. C, Tables 4.2.6.8 and 6.1.1.1)
;
N N 0.006 0.003
;International Tables for Crystallography
(1992, Vol. C, Tables 4.2.6.8 and 6.1.1.1)
;
S S 0.125 0.123
;International Tables for Crystallography
(1992, Vol. C, Tables 4.2.6.8 and 6.1.1.1)
;
Cl Cl 0.148 0.159
;International Tables for Crystallography
(1992, Vol. C, Tables 4.2.6.8 and 6.1.1.1)
;
W W -0.849 6.872
;International Tables for Crystallography
(1992, Vol. C, Tables 4.2.6.8 and 6.1.1.1)
;
F F 0.017 0.010
;International Tables for Crystallography
(1992, Vol. C, Tables 4.2.6.8 and 6.1.1.1)
;
P P 0.102 0.094
;International Tables for Crystallography
(1992, Vol. C, Tables 4.2.6.8 and 6.1.1.1)
;

loop_
_geom_angle_atom_site_label_1
_geom_angle_atom_site_label_2
_geom_angle_atom_site_label_3
_geom_angle
_geom_angle_site_symmetry_1
_geom_angle_site_symmetry_2
_geom_angle_site_symmetry_3
_geom_angle_publ_flag
Cu(1) W Cu(2) 68.20(6) 1_555 1_555 1_555 yes
Cu(1) W Cu(3) 77.33(6) 1_555 1_555 1_555 yes
Cu(1) W S(1) 53.61(10) 1_555 1_555 1_555 yes
Cu(1) W S(2) 106.6(1) 1_555 1_555 1_555 yes
Cu(1) W S(3) 53.5(1) 1_555 1_555 1_555 yes
Cu(1) W C(1) 132.0(5) 1_555 1_555 1_555 yes
Cu(1) W C(2) 164.3(5) 1_555 1_555 1_555 yes
Cu(1) W C(3) 148.6(5) 1_555 1_555 1_555 yes
Cu(1) W C(4) 118.7(5) 1_555 1_555 1_555 yes
Cu(1) W C(5) 111.8(4) 1_555 1_555 1_555 yes
Cu(2) W Cu(3) 78.55(6) 1_555 1_555 1_555 yes
Cu(2) W S(1) 53.5(1) 1_555 1_555 1_555 yes
Cu(2) W S(2) 53.5(1) 1_555 1_555 1_555 yes
Cu(2) W S(3) 108.0(1) 1_555 1_555 1_555 yes
Cu(2) W C(1) 111.2(4) 1_555 1_555 1_555 yes
Cu(2) W C(2) 114.3(5) 1_555 1_555 1_555 yes
Cu(2) W C(3) 142.4(5) 1_555 1_555 1_555 yes
Cu(2) W C(4) 166.4(4) 1_555 1_555 1_555 yes
Cu(2) W C(5) 135.9(5) 1_555 1_555 1_555 yes
Cu(3) W S(1) 119.6(1) 1_555 1_555 1_555 yes
Cu(3) W S(2) 52.9(1) 1_555 1_555 1_555 yes
Cu(3) W S(3) 52.7(1) 1_555 1_555 1_555 yes
Cu(3) W C(1) 150.7(5) 1_555 1_555 1_555 yes
Cu(3) W C(2) 118.4(5) 1_555 1_555 1_555 yes
Cu(3) W C(3) 99.1(4) 1_555 1_555 1_555 yes
Cu(3) W C(4) 113.8(5) 1_555 1_555 1_555 yes
Cu(3) W C(5) 145.5(4) 1_555 1_555 1_555 yes
S(1) W S(2) 106.0(1) 1_555 1_555 1_555 yes
S(1) W S(3) 105.7(1) 1_555 1_555 1_555 yes
S(1) W C(1) 86.3(5) 1_555 1_555 1_555 yes
S(1) W C(2) 114.2(6) 1_555 1_555 1_555 yes
S(1) W C(3) 141.3(4) 1_555 1_555 1_555 yes
S(1) W C(4) 119.5(6) 1_555 1_555 1_555 yes
S(1) W C(5) 89.7(4) 1_555 1_555 1_555 yes
S(2) W S(3) 105.5(1) 1_555 1_555 1_555 yes
S(2) W C(1) 109.5(5) 1_555 1_555 1_555 yes
S(2) W C(2) 85.7(4) 1_555 1_555 1_555 yes
S(2) W C(3) 94.9(5) 1_555 1_555 1_555 yes
S(2) W C(4) 128.6(6) 1_555 1_555 1_555 yes
S(2) W C(5) 140.4(4) 1_555 1_555 1_555 yes
S(3) W C(1) 138.0(4) 1_555 1_555 1_555 yes
S(3) W C(2) 133.6(5) 1_555 1_555 1_555 yes
S(3) W C(3) 99.3(5) 1_555 1_555 1_555 yes
S(3) W C(4) 84.9(4) 1_555 1_555 1_555 yes
S(3) W C(5) 104.7(5) 1_555 1_555 1_555 yes
C(1) W C(2) 32.3(6) 1_555 1_555 1_555 yes
C(1) W C(3) 55.8(6) 1_555 1_555 1_555 yes
C(1) W C(4) 55.2(6) 1_555 1_555 1_555 yes
C(1) W C(5) 34.0(6) 1_555 1_555 1_555 yes
C(2) W C(3) 34.4(6) 1_555 1_555 1_555 yes
C(2) W C(4) 55.6(6) 1_555 1_555 1_555 yes
C(2) W C(5) 54.8(6) 1_555 1_555 1_555 yes
C(3) W C(4) 34.0(6) 1_555 1_555 1_555 yes
C(3) W C(5) 55.2(6) 1_555 1_555 1_555 yes
C(4) W C(5) 32.0(6) 1_555 1_555 1_555 yes
W Cu(1) S(1) 54.50(9) 1_555 1_555 1_555 yes
W Cu(1) S(3) 55.0(1) 1_555 1_555 1_555 yes
W Cu(1) N(1) 168.4(4) 1_555 1_555 1_555 yes
S(1) Cu(1) S(3) 108.1(1) 1_555 1_555 1_555 yes
S(1) Cu(1) N(1) 125.0(4) 1_555 1_555 1_555 yes
S(3) Cu(1) N(1) 120.9(3) 1_555 1_555 1_555 yes
W Cu(2) Cl 113.62(9) 1_555 1_555 7_554 yes
W Cu(2) S(1) 54.12(9) 1_555 1_555 1_555 yes
W Cu(2) S(2) 54.2(1) 1_555 1_555 1_555 yes
W Cu(2) N(2) 154.6(4) 1_555 1_555 2_555 yes
Cl Cu(2) S(1) 97.0(1) 7_554 1_555 1_555 yes
Cl Cu(2) S(2) 120.5(1) 7_554 1_555 1_555 yes
Cl Cu(2) N(2) 91.7(4) 7_554 1_555 2_555 yes
S(1) Cu(2) S(2) 107.3(2) 1_555 1_555 1_555 yes
S(1) Cu(2) N(2) 123.2(4) 1_555 1_555 2_555 yes
S(2) Cu(2) N(2) 115.7(4) 1_555 1_555 2_555 yes
W Cu(3) Cl 122.6(1) 1_555 1_555 1_555 yes
W Cu(3) S(2) 53.4(1) 1_555 1_555 1_555 yes
W Cu(3) S(3) 53.8(1) 1_555 1_555 1_555 yes
W Cu(3) N(3) 134.1(4) 1_555 1_555 1_555 yes
Cl Cu(3) S(2) 108.7(1) 1_555 1_555 1_555 yes
Cl Cu(3) S(3) 111.5(1) 1_555 1_555 1_555 yes
Cl Cu(3) N(3) 103.2(4) 1_555 1_555 1_555 yes
S(2) Cu(3) S(3) 107.1(2) 1_555 1_555 1_555 yes
S(2) Cu(3) N(3) 111.5(4) 1_555 1_555 1_555 yes
S(3) Cu(3) N(3) 114.7(4) 1_555 1_555 1_555 yes
Cu(2) Cl Cu(3) 106.8(1) 7_555 1_555 1_555 yes
W S(1) Cu(1) 71.9(1) 1_555 1_555 1_555 yes
W S(1) Cu(2) 72.3(1) 1_555 1_555 1_555 yes
Cu(1) S(1) Cu(2) 83.1(1) 1_555 1_555 1_555 yes
W S(2) Cu(2) 72.3(1) 1_555 1_555 1_555 yes
W S(2) Cu(3) 73.7(1) 1_555 1_555 1_555 yes
Cu(2) S(2) Cu(3) 98.3(2) 1_555 1_555 1_555 yes
W S(3) Cu(1) 71.5(1) 1_555 1_555 1_555 yes
W S(3) Cu(3) 73.5(1) 1_555 1_555 1_555 yes
Cu(1) S(3) Cu(3) 96.4(2) 1_555 1_555 1_555 yes
F(1) P F(2) 89.6(9) 1_555 1_555 1_555 yes
F(1) P F(3) 177.1(8) 1_555 1_555 1_555 yes
F(1) P F(4) 87.9(8) 1_555 1_555 1_555 yes
F(1) P F(5) 90.3(7) 1_555 1_555 1_555 yes
F(1) P F(6) 88.8(8) 1_555 1_555 1_555 yes
F(2) P F(3) 88.9(8) 1_555 1_555 1_555 yes
F(2) P F(4) 177.2(9) 1_555 1_555 1_555 yes
F(2) P F(5) 90.2(9) 1_555 1_555 1_555 yes
F(2) P F(6) 89.8(9) 1_555 1_555 1_555 yes
F(3) P F(4) 93.6(9) 1_555 1_555 1_555 yes
F(3) P F(5) 92.2(8) 1_555 1_555 1_555 yes
F(3) P F(6) 88.7(8) 1_555 1_555 1_555 yes
F(4) P F(5) 91.0(9) 1_555 1_555 1_555 yes
F(4) P F(6) 89.0(10) 1_555 1_555 1_555 yes
F(5) P F(6) 179.1(9) 1_555 1_555 1_555 yes
Cu(1) N(1) C(11) 125(1) 1_555 1_555 1_555 yes
Cu(1) N(1) C(14) 119.2(10) 1_555 1_555 1_555 yes
C(11) N(1) C(14) 115(1) 1_555 1_555 1_555 yes
Cu(2) N(2) C(12) 119.6(10) 2_455 1_555 1_555 yes
Cu(2) N(2) C(13) 123(1) 2_455 1_555 1_555 yes
C(12) N(2) C(13) 116(1) 1_555 1_555 1_555 yes
Cu(3) N(3) C(15) 171(1) 1_555 1_555 1_555 yes
W C(1) C(2) 76(1) 1_555 1_555 1_555 yes
W C(1) C(5) 72(1) 1_555 1_555 1_555 yes
W C(1) C(6) 120(1) 1_555 1_555 1_555 yes
C(2) C(1) C(5) 108(1) 1_555 1_555 1_555 yes
C(2) C(1) C(6) 126(2) 1_555 1_555 1_555 yes
C(5) C(1) C(6) 125(2) 1_555 1_555 1_555 yes
W C(2) C(1) 71.5(9) 1_555 1_555 1_555 yes
W C(2) C(3) 71.7(9) 1_555 1_555 1_555 yes
W C(2) C(7) 124(1) 1_555 1_555 1_555 yes
C(1) C(2) C(3) 107(1) 1_555 1_555 1_555 yes
C(1) C(2) C(7) 127(2) 1_555 1_555 1_555 yes
C(3) C(2) C(7) 124(2) 1_555 1_555 1_555 yes
W C(3) C(2) 74.0(9) 1_555 1_555 1_555 yes
W C(3) C(4) 74.0(9) 1_555 1_555 1_555 yes
W C(3) C(8) 124(1) 1_555 1_555 1_555 yes
C(2) C(3) C(4) 105(1) 1_555 1_555 1_555 yes
C(2) C(3) C(8) 128(2) 1_555 1_555 1_555 yes
C(4) C(3) C(8) 125(2) 1_555 1_555 1_555 yes
W C(4) C(3) 72.0(10) 1_555 1_555 1_555 yes
W C(4) C(5) 71(1) 1_555 1_555 1_555 yes
W C(4) C(9) 125(1) 1_555 1_555 1_555 yes
C(3) C(4) C(5) 107(1) 1_555 1_555 1_555 yes
C(3) C(4) C(9) 125(2) 1_555 1_555 1_555 yes
C(5) C(4) C(9) 126(2) 1_555 1_555 1_555 yes
W C(5) C(1) 73(1) 1_555 1_555 1_555 yes
W C(5) C(4) 76(1) 1_555 1_555 1_555 yes
W C(5) C(10) 119(1) 1_555 1_555 1_555 yes
C(1) C(5) C(4) 110(1) 1_555 1_555 1_555 yes
C(1) C(5) C(10) 122(1) 1_555 1_555 1_555 yes
C(4) C(5) C(10) 126(1) 1_555 1_555 1_555 yes
C(1) C(6) H(1) 109(1) 1_555 1_555 1_555 no
C(1) C(6) H(2) 109(2) 1_555 1_555 1_555 no
C(1) C(6) H(3) 109(2) 1_555 1_555 1_555 no
H(1) C(6) H(2) 109(2) 1_555 1_555 1_555 no
H(1) C(6) H(3) 109(2) 1_555 1_555 1_555 no
H(2) C(6) H(3) 109(2) 1_555 1_555 1_555 no
C(2) C(7) H(4) 109(1) 1_555 1_555 1_555 no
C(2) C(7) H(5) 109(2) 1_555 1_555 1_555 no
C(2) C(7) H(6) 109(2) 1_555 1_555 1_555 no
H(4) C(7) H(5) 109(3) 1_555 1_555 1_555 no
H(4) C(7) H(6) 109(2) 1_555 1_555 1_555 no
H(5) C(7) H(6) 109(2) 1_555 1_555 1_555 no
C(3) C(8) H(7) 109(2) 1_555 1_555 1_555 no
C(3) C(8) H(8) 109(2) 1_555 1_555 1_555 no
C(3) C(8) H(9) 109(2) 1_555 1_555 1_555 no
H(7) C(8) H(8) 109(2) 1_555 1_555 1_555 no
H(7) C(8) H(9) 109(2) 1_555 1_555 1_555 no
H(8) C(8) H(9) 109(3) 1_555 1_555 1_555 no
C(4) C(9) H(10) 109(2) 1_555 1_555 1_555 no
C(4) C(9) H(11) 109(1) 1_555 1_555 1_555 no
C(4) C(9) H(12) 109(1) 1_555 1_555 1_555 no
H(10) C(9) H(11) 109(2) 1_555 1_555 1_555 no
H(10) C(9) H(12) 109(2) 1_555 1_555 1_555 no
H(11) C(9) H(12) 109(3) 1_555 1_555 1_555 no
C(5) C(10) H(13) 109(1) 1_555 1_555 1_555 no
C(5) C(10) H(14) 109(2) 1_555 1_555 1_555 no
C(5) C(10) H(15) 109(1) 1_555 1_555 1_555 no
H(13) C(10) H(14) 109(2) 1_555 1_555 1_555 no
H(13) C(10) H(15) 109(2) 1_555 1_555 1_555 no
H(14) C(10) H(15) 109(2) 1_555 1_555 1_555 no
N(1) C(11) C(12) 123(1) 1_555 1_555 1_555 yes
N(1) C(11) H(16) 118(1) 1_555 1_555 1_555 no
C(12) C(11) H(16) 118(1) 1_555 1_555 1_555 no
N(2) C(12) C(11) 121(1) 1_555 1_555 1_555 yes
N(2) C(12) H(17) 119(1) 1_555 1_555 1_555 no
C(11) C(12) H(17) 119(1) 1_555 1_555 1_555 no
N(2) C(13) C(14) 121(1) 1_555 1_555 1_555 yes
N(2) C(13) H(18) 119(1) 1_555 1_555 1_555 no
C(14) C(13) H(18) 119(1) 1_555 1_555 1_555 no
N(1) C(14) C(13) 122(1) 1_555 1_555 1_555 yes
N(1) C(14) H(19) 118(1) 1_555 1_555 1_555 no
C(13) C(14) H(19) 118(1) 1_555 1_555 1_555 no
N(3) C(15) C(16) 176(1) 1_555 1_555 1_555 yes
C(15) C(16) H(20) 109(1) 1_555 1_555 1_555 no
C(15) C(16) H(21) 109(1) 1_555 1_555 1_555 no
C(15) C(16) H(22) 109(1) 1_555 1_555 1_555 no
H(20) C(16) H(21) 109(1) 1_555 1_555 1_555 no
H(20) C(16) H(22) 109(1) 1_555 1_555 1_555 no
H(21) C(16) H(22) 109(1) 1_555 1_555 1_555 no

loop_
_geom_bond_atom_site_label_1
_geom_bond_atom_site_label_2
_geom_bond_distance
_geom_bond_site_symmetry_1
_geom_bond_site_symmetry_2
_geom_bond_publ_flag
W Cu(1) 2.654(2) 1_555 1_555 yes
W Cu(2) 2.673(2) 1_555 1_555 yes
W Cu(3) 2.722(2) 1_555 1_555 yes
W S(1) 2.273(3) 1_555 1_555 yes
W S(2) 2.276(4) 1_555 1_555 yes
W S(3) 2.291(4) 1_555 1_555 yes
W C(1) 2.34(2) 1_555 1_555 yes
W C(2) 2.40(1) 1_555 1_555 yes
W C(3) 2.37(2) 1_555 1_555 yes
W C(4) 2.40(2) 1_555 1_555 yes
W C(5) 2.33(2) 1_555 1_555 yes
Cu(1) S(1) 2.248(4) 1_555 1_555 yes
Cu(1) S(3) 2.248(4) 1_555 1_555 yes
Cu(1) N(1) 1.96(1) 1_555 1_555 yes
Cu(2) Cl 2.584(4) 1_555 7_554 yes
Cu(2) S(1) 2.256(4) 1_555 1_555 yes
Cu(2) S(2) 2.255(4) 1_555 1_555 yes
Cu(2) N(2) 1.99(1) 1_555 2_555 yes
Cu(3) Cl 2.418(4) 1_555 1_555 yes
Cu(3) S(2) 2.262(4) 1_555 1_555 yes
Cu(3) S(3) 2.258(4) 1_555 1_555 yes
Cu(3) N(3) 1.95(2) 1_555 1_555 yes
P F(1) 1.57(1) 1_555 1_555 yes
P F(2) 1.58(1) 1_555 1_555 yes
P F(3) 1.55(1) 1_555 1_555 yes
P F(4) 1.55(1) 1_555 1_555 yes
P F(5) 1.54(1) 1_555 1_555 yes
P F(6) 1.57(1) 1_555 1_555 yes
N(1) C(11) 1.31(2) 1_555 1_555 yes
N(1) C(14) 1.35(2) 1_555 1_555 yes
N(2) C(12) 1.33(2) 1_555 1_555 yes
N(2) C(13) 1.34(2) 1_555 1_555 yes
N(3) C(15) 1.15(2) 1_555 1_555 yes
C(1) C(2) 1.32(2) 1_555 1_555 yes
C(1) C(5) 1.37(2) 1_555 1_555 yes
C(1) C(6) 1.56(2) 1_555 1_555 yes
C(2) C(3) 1.41(2) 1_555 1_555 yes
C(2) C(7) 1.51(2) 1_555 1_555 yes
C(3) C(4) 1.40(2) 1_555 1_555 yes
C(3) C(8) 1.51(2) 1_555 1_555 yes
C(4) C(5) 1.31(2) 1_555 1_555 yes
C(4) C(9) 1.52(3) 1_555 1_555 yes
C(5) C(10) 1.59(3) 1_555 1_555 yes
C(11) C(12) 1.39(2) 1_555 1_555 yes
C(13) C(14) 1.38(2) 1_555 1_555 yes
C(15) C(16) 1.45(3) 1_555 1_555 yes

loop_
_geom_contact_atom_site_label_1
_geom_contact_atom_site_label_2
_geom_contact_distance
_geom_contact_site_symmetry_1
_geom_contact_site_symmetry_2
W Cu(1) 2.654(2) 1_555 1_555
W Cu(2) 2.673(2) 1_555 1_555
W Cu(3) 2.722(2) 1_555 1_555
Cu(2) Cl 2.584(4) 1_555 7_554
Cl N(2) 3.31(1) 1_555 8_555
Cl C(15) 3.33(2) 1_555 7_555
Cl N(1) 3.35(1) 1_555 7_555
Cl N(3) 3.36(1) 1_555 7_555
Cl C(14) 3.39(1) 1_555 7_555
Cl C(12) 3.51(1) 1_555 8_555
F(1) C(16) 3.19(2) 1_555 1_555
F(1) C(12) 3.26(2) 1_555 2_555
F(1) C(15) 3.46(2) 1_555 1_555
F(2) C(11) 3.39(2) 1_555 2_555
F(2) C(16) 3.40(2) 1_555 8_555
F(3) C(1) 3.18(2) 1_555 6_555
F(3) C(2) 3.28(2) 1_555 6_555
F(3) C(6) 3.35(2) 1_555 6_555
F(3) C(7) 3.56(3) 1_555 6_555
F(3) C(16) 3.58(2) 1_555 8_555
F(4) C(6) 3.37(3) 1_555 7_555
F(4) C(13) 3.46(2) 1_555 8_555
F(5) C(10) 3.55(3) 1_555 3_555
F(6) C(14) 3.08(2) 1_555 8_555
F(6) C(16) 3.22(2) 1_555 8_555
F(6) C(13) 3.23(2) 1_555 8_555
F(6) C(15) 3.46(2) 1_555 8_555
N(3) C(11) 3.55(2) 1_555 7_555
C(8) C(16) 3.54(3) 1_555 7_555

loop_
_geom_torsion_atom_site_label_1
_geom_torsion_atom_site_label_2
_geom_torsion_atom_site_label_3
_geom_torsion_atom_site_label_4
_geom_torsion
_geom_torsion_site_symmetry_1
_geom_torsion_site_symmetry_2
_geom_torsion_site_symmetry_3
_geom_torsion_site_symmetry_4
_geom_torsion_publ_flag
W Cu(1) S(1) Cu(2) -73.64(10) 1_555 1_555 1_555 1_555 yes
W Cu(1) S(3) Cu(3) 70.2(1) 1_555 1_555 1_555 1_555 yes
W Cu(1) N(1) C(11) -49(2) 1_555 1_555 1_555 1_555 yes
W Cu(1) N(1) C(14) 134(1) 1_555 1_555 1_555 1_555 yes
W Cu(2) S(1) Cu(1) 73.15(10) 1_555 1_555 1_555 1_555 yes
W Cu(2) S(2) Cu(3) -69.9(1) 1_555 1_555 1_555 1_555 yes
W Cu(3) Cl Cu(2) 133.9(1) 1_555 1_555 1_555 7_555 yes
W Cu(3) S(2) Cu(2) 68.7(1) 1_555 1_555 1_555 1_555 yes
W Cu(3) S(3) Cu(1) -68.6(1) 1_555 1_555 1_555 1_555 yes
W Cu(3) N(3) C(15) -52(9) 1_555 1_555 1_555 1_555 yes
W S(1) Cu(1) S(3) -13.1(2) 1_555 1_555 1_555 1_555 yes
W S(1) Cu(1) N(1) -165.8(4) 1_555 1_555 1_555 1_555 yes
W S(1) Cu(2) Cl -114.2(1) 1_555 1_555 1_555 7_554 yes
W S(1) Cu(2) S(2) 10.9(1) 1_555 1_555 1_555 1_555 yes
W S(1) Cu(2) N(2) 149.2(4) 1_555 1_555 1_555 2_555 yes
W S(2) Cu(2) Cl 98.5(1) 1_555 1_555 1_555 7_554 yes
W S(2) Cu(2) S(1) -10.9(1) 1_555 1_555 1_555 1_555 yes
W S(2) Cu(2) N(2) -152.7(4) 1_555 1_555 1_555 2_555 yes
W S(2) Cu(3) Cl 117.1(1) 1_555 1_555 1_555 1_555 yes
W S(2) Cu(3) S(3) -3.4(2) 1_555 1_555 1_555 1_555 yes
W S(2) Cu(3) N(3) -129.7(4) 1_555 1_555 1_555 1_555 yes
W S(3) Cu(1) S(1) 13.0(1) 1_555 1_555 1_555 1_555 yes
W S(3) Cu(1) N(1) 167.0(4) 1_555 1_555 1_555 1_555 yes
W S(3) Cu(3) Cl -115.4(1) 1_555 1_555 1_555 1_555 yes
W S(3) Cu(3) S(2) 3.4(2) 1_555 1_555 1_555 1_555 yes
W S(3) Cu(3) N(3) 127.7(4) 1_555 1_555 1_555 1_555 yes
W C(1) C(2) C(3) 62(1) 1_555 1_555 1_555 1_555 yes
W C(1) C(2) C(7) -119(1) 1_555 1_555 1_555 1_555 yes
W C(1) C(5) C(4) -68(1) 1_555 1_555 1_555 1_555 yes
W C(1) C(5) C(10) 114(1) 1_555 1_555 1_555 1_555 yes
W C(2) C(1) C(5) -66(1) 1_555 1_555 1_555 1_555 yes
W C(2) C(1) C(6) 118(1) 1_555 1_555 1_555 1_555 yes
W C(2) C(3) C(4) 67(1) 1_555 1_555 1_555 1_555 yes
W C(2) C(3) C(8) -121(1) 1_555 1_555 1_555 1_555 yes
W C(3) C(2) C(1) -62(1) 1_555 1_555 1_555 1_555 yes
W C(3) C(2) C(7) 119(1) 1_555 1_555 1_555 1_555 yes
W C(3) C(4) C(5) 62(1) 1_555 1_555 1_555 1_555 yes
W C(3) C(4) C(9) -121(1) 1_555 1_555 1_555 1_555 yes
W C(4) C(3) C(2) -67(1) 1_555 1_555 1_555 1_555 yes
W C(4) C(3) C(8) 121(1) 1_555 1_555 1_555 1_555 yes
W C(4) C(5) C(1) 66(1) 1_555 1_555 1_555 1_555 yes
W C(4) C(5) C(10) -116(1) 1_555 1_555 1_555 1_555 yes
W C(5) C(1) C(2) 68(1) 1_555 1_555 1_555 1_555 yes
W C(5) C(1) C(6) -115(1) 1_555 1_555 1_555 1_555 yes
W C(5) C(4) C(3) -63(1) 1_555 1_555 1_555 1_555 yes
W C(5) C(4) C(9) 120(1) 1_555 1_555 1_555 1_555 yes
Cu(1) W Cu(2) Cl 21.19(10) 1_555 1_555 1_555 7_554 yes
Cu(1) W Cu(2) S(1) -60.1(1) 1_555 1_555 1_555 1_555 yes
Cu(1) W Cu(2) S(2) 132.8(1) 1_555 1_555 1_555 1_555 yes
Cu(1) W Cu(2) N(2) -153.0(8) 1_555 1_555 1_555 2_555 yes
Cu(1) W Cu(3) Cl 147.5(1) 1_555 1_555 1_555 1_555 yes
Cu(1) W Cu(3) S(2) -122.5(1) 1_555 1_555 1_555 1_555 yes
Cu(1) W Cu(3) S(3) 53.4(1) 1_555 1_555 1_555 1_555 yes
Cu(1) W Cu(3) N(3) -37.3(6) 1_555 1_555 1_555 1_555 yes
Cu(1) W S(1) Cu(2) 88.3(1) 1_555 1_555 1_555 1_555 yes
Cu(1) W S(2) Cu(2) -45.3(1) 1_555 1_555 1_555 1_555 yes
Cu(1) W S(2) Cu(3) 59.2(1) 1_555 1_555 1_555 1_555 yes
Cu(1) W S(3) Cu(3) -102.8(1) 1_555 1_555 1_555 1_555 yes
Cu(1) W C(1) C(2) -178.6(10) 1_555 1_555 1_555 1_555 yes
Cu(1) W C(1) C(5) -64(1) 1_555 1_555 1_555 1_555 yes
Cu(1) W C(1) C(6) 57(2) 1_555 1_555 1_555 1_555 yes
Cu(1) W C(2) C(1) 3(2) 1_555 1_555 1_555 1_555 yes
Cu(1) W C(2) C(3) -112(2) 1_555 1_555 1_555 1_555 yes
Cu(1) W C(2) C(7) 127(2) 1_555 1_555 1_555 1_555 yes
Cu(1) W C(3) C(2) 151.3(9) 1_555 1_555 1_555 1_555 yes
Cu(1) W C(3) C(4) 39(1) 1_555 1_555 1_555 1_555 yes
Cu(1) W C(3) C(8) -83(2) 1_555 1_555 1_555 1_555 yes
Cu(1) W C(4) C(3) -158.0(9) 1_555 1_555 1_555 1_555 yes
Cu(1) W C(4) C(5) 85(1) 1_555 1_555 1_555 1_555 yes
Cu(1) W C(4) C(9) -36(2) 1_555 1_555 1_555 1_555 yes
Cu(1) W C(5) C(1) 133.9(10) 1_555 1_555 1_555 1_555 yes
Cu(1) W C(5) C(4) -109(1) 1_555 1_555 1_555 1_555 yes
Cu(1) W C(5) C(10) 15(1) 1_555 1_555 1_555 1_555 yes
Cu(1) S(1) W Cu(2) -88.3(1) 1_555 1_555 1_555 1_555 yes
Cu(1) S(1) W Cu(3) -43.0(1) 1_555 1_555 1_555 1_555 yes
Cu(1) S(1) W S(2) -99.1(1) 1_555 1_555 1_555 1_555 yes
Cu(1) S(1) W S(3) 12.6(1) 1_555 1_555 1_555 1_555 yes
Cu(1) S(1) W C(1) 151.7(5) 1_555 1_555 1_555 1_555 yes
Cu(1) S(1) W C(2) 168.4(5) 1_555 1_555 1_555 1_555 yes
Cu(1) S(1) W C(3) 140.9(9) 1_555 1_555 1_555 1_555 yes
Cu(1) S(1) W C(4) 105.6(5) 1_555 1_555 1_555 1_555 yes
Cu(1) S(1) W C(5) 117.8(4) 1_555 1_555 1_555 1_555 yes
Cu(1) S(1) Cu(2) Cl -41.0(1) 1_555 1_555 1_555 7_554 yes
Cu(1) S(1) Cu(2) S(2) 84.1(2) 1_555 1_555 1_555 1_555 yes
Cu(1) S(1) Cu(2) N(2) -137.6(4) 1_555 1_555 1_555 2_555 yes
Cu(1) S(3) W Cu(2) 43.4(1) 1_555 1_555 1_555 1_555 yes
Cu(1) S(3) W Cu(3) 102.8(1) 1_555 1_555 1_555 1_555 yes
Cu(1) S(3) W S(1) -12.7(1) 1_555 1_555 1_555 1_555 yes
Cu(1) S(3) W S(2) 99.4(1) 1_555 1_555 1_555 1_555 yes
Cu(1) S(3) W C(1) -114.9(8) 1_555 1_555 1_555 1_555 yes
Cu(1) S(3) W C(2) -161.6(6) 1_555 1_555 1_555 1_555 yes
Cu(1) S(3) W C(3) -162.8(5) 1_555 1_555 1_555 1_555 yes
Cu(1) S(3) W C(4) -131.9(6) 1_555 1_555 1_555 1_555 yes
Cu(1) S(3) W C(5) -106.5(4) 1_555 1_555 1_555 1_555 yes
Cu(1) S(3) Cu(3) Cl 176.0(1) 1_555 1_555 1_555 1_555 yes
Cu(1) S(3) Cu(3) S(2) -65.1(2) 1_555 1_555 1_555 1_555 yes
Cu(1) S(3) Cu(3) N(3) 59.2(5) 1_555 1_555 1_555 1_555 yes
Cu(1) N(1) C(11) C(12) -179(1) 1_555 1_555 1_555 1_555 yes
Cu(1) N(1) C(14) C(13) 177(1) 1_555 1_555 1_555 1_555 yes
Cu(2) W Cu(1) S(1) 60.0(1) 1_555 1_555 1_555 1_555 yes
Cu(2) W Cu(1) S(3) -135.2(1) 1_555 1_555 1_555 1_555 yes
Cu(2) W Cu(1) N(1) 151(1) 1_555 1_555 1_555 1_555 yes
Cu(2) W Cu(3) Cl -142.6(1) 1_555 1_555 1_555 1_555 yes
Cu(2) W Cu(3) S(2) -52.5(1) 1_555 1_555 1_555 1_555 yes
Cu(2) W Cu(3) S(3) 123.4(1) 1_555 1_555 1_555 1_555 yes
Cu(2) W Cu(3) N(3) 32.6(6) 1_555 1_555 1_555 1_555 yes
Cu(2) W S(2) Cu(3) 104.5(1) 1_555 1_555 1_555 1_555 yes
Cu(2) W S(3) Cu(3) -59.4(1) 1_555 1_555 1_555 1_555 yes
Cu(2) W C(1) C(2) 102(1) 1_555 1_555 1_555 1_555 yes
Cu(2) W C(1) C(5) -143.3(9) 1_555 1_555 1_555 1_555 yes
Cu(2) W C(1) C(6) -21(2) 1_555 1_555 1_555 1_555 yes
Cu(2) W C(2) C(1) -91(1) 1_555 1_555 1_555 1_555 yes
Cu(2) W C(2) C(3) 151.7(10) 1_555 1_555 1_555 1_555 yes
Cu(2) W C(2) C(7) 31(2) 1_555 1_555 1_555 1_555 yes
Cu(2) W C(3) C(2) -45(1) 1_555 1_555 1_555 1_555 yes
Cu(2) W C(3) C(4) -157.4(9) 1_555 1_555 1_555 1_555 yes
Cu(2) W C(3) C(8) 80(2) 1_555 1_555 1_555 1_555 yes
Cu(2) W C(4) C(3) 84(2) 1_555 1_555 1_555 1_555 yes
Cu(2) W C(4) C(5) -32(3) 1_555 1_555 1_555 1_555 yes
Cu(2) W C(4) C(9) -154(1) 1_555 1_555 1_555 1_555 yes
Cu(2) W C(5) C(1) 53(1) 1_555 1_555 1_555 1_555 yes
Cu(2) W C(5) C(4) 169.7(10) 1_555 1_555 1_555 1_555 yes
Cu(2) W C(5) C(10) -65(1) 1_555 1_555 1_555 1_555 yes
Cu(2) S(1) W Cu(3) 45.3(1) 1_555 1_555 1_555 1_555 yes
Cu(2) S(1) W S(2) -10.7(1) 1_555 1_555 1_555 1_555 yes
Cu(2) S(1) W S(3) 101.0(1) 1_555 1_555 1_555 1_555 yes
Cu(2) S(1) W C(1) -120.0(5) 1_555 1_555 1_555 1_555 yes
Cu(2) S(1) W C(2) -103.2(5) 1_555 1_555 1_555 1_555 yes
Cu(2) S(1) W C(3) -130.8(9) 1_555 1_555 1_555 1_555 yes
Cu(2) S(1) W C(4) -166.0(5) 1_555 1_555 1_555 1_555 yes
Cu(2) S(1) W C(5) -153.8(4) 1_555 1_555 1_555 1_555 yes
Cu(2) S(1) Cu(1) S(3) -86.7(2) 1_555 1_555 1_555 1_555 yes
Cu(2) S(1) Cu(1) N(1) 120.6(4) 1_555 1_555 1_555 1_555 yes
Cu(2) S(2) W Cu(3) -104.5(1) 1_555 1_555 1_555 1_555 yes
Cu(2) S(2) W S(1) 10.7(1) 1_555 1_555 1_555 1_555 yes
Cu(2) S(2) W S(3) -101.1(1) 1_555 1_555 1_555 1_555 yes
Cu(2) S(2) W C(1) 102.5(4) 1_555 1_555 1_555 1_555 yes
Cu(2) S(2) W C(2) 124.7(6) 1_555 1_555 1_555 1_555 yes
Cu(2) S(2) W C(3) 157.8(4) 1_555 1_555 1_555 1_555 yes
Cu(2) S(2) W C(4) 163.0(6) 1_555 1_555 1_555 1_555 yes
Cu(2) S(2) W C(5) 120.5(7) 1_555 1_555 1_555 1_555 yes
Cu(2) S(2) Cu(3) Cl -174.1(1) 1_555 1_555 1_555 1_555 yes
Cu(2) S(2) Cu(3) S(3) 65.3(2) 1_555 1_555 1_555 1_555 yes
Cu(2) S(2) Cu(3) N(3) -61.0(5) 1_555 1_555 1_555 1_555 yes
Cu(3) W Cu(1) S(1) 142.6(1) 1_555 1_555 1_555 1_555 yes
Cu(3) W Cu(1) S(3) -52.6(1) 1_555 1_555 1_555 1_555 yes
Cu(3) W Cu(1) N(1) -125(1) 1_555 1_555 1_555 1_555 yes
Cu(3) W Cu(2) Cl -59.6(1) 1_555 1_555 1_555 7_554 yes
Cu(3) W Cu(2) S(1) -140.9(1) 1_555 1_555 1_555 1_555 yes
Cu(3) W Cu(2) S(2) 52.0(1) 1_555 1_555 1_555 1_555 yes
Cu(3) W Cu(2) N(2) 126.2(8) 1_555 1_555 1_555 2_555 yes
Cu(3) W C(1) C(2) -2(1) 1_555 1_555 1_555 1_555 yes
Cu(3) W C(1) C(5) 111(1) 1_555 1_555 1_555 1_555 yes
Cu(3) W C(1) C(6) -126(1) 1_555 1_555 1_555 1_555 yes
Cu(3) W C(2) C(1) 178.5(9) 1_555 1_555 1_555 1_555 yes
Cu(3) W C(2) C(3) 61(1) 1_555 1_555 1_555 1_555 yes
Cu(3) W C(2) C(7) -57(2) 1_555 1_555 1_555 1_555 yes
Cu(3) W C(3) C(2) -128(1) 1_555 1_555 1_555 1_555 yes
Cu(3) W C(3) C(4) 119(1) 1_555 1_555 1_555 1_555 yes
Cu(3) W C(3) C(8) -2(2) 1_555 1_555 1_555 1_555 yes
Cu(3) W C(4) C(3) -69(1) 1_555 1_555 1_555 1_555 yes
Cu(3) W C(4) C(5) 173(1) 1_555 1_555 1_555 1_555 yes
Cu(3) W C(4) C(9) 51(2) 1_555 1_555 1_555 1_555 yes
Cu(3) W C(5) C(1) -126(1) 1_555 1_555 1_555 1_555 yes
Cu(3) W C(5) C(4) -10(1) 1_555 1_555 1_555 1_555 yes
Cu(3) W C(5) C(10) 114(1) 1_555 1_555 1_555 1_555 yes
Cu(3) Cl Cu(2) S(1) 63.8(1) 1_555 1_555 7_555 7_555 yes
Cu(3) Cl Cu(2) S(2) 178.7(1) 1_555 1_555 7_555 7_555 yes
Cu(3) S(2) W S(1) 115.2(1) 1_555 1_555 1_555 1_555 yes
Cu(3) S(2) W S(3) 3.4(1) 1_555 1_555 1_555 1_555 yes
Cu(3) S(2) W C(1) -153.0(4) 1_555 1_555 1_555 1_555 yes
Cu(3) S(2) W C(2) -130.8(6) 1_555 1_555 1_555 1_555 yes
Cu(3) S(2) W C(3) -97.7(4) 1_555 1_555 1_555 1_555 yes
Cu(3) S(2) W C(4) -92.5(6) 1_555 1_555 1_555 1_555 yes
Cu(3) S(2) W C(5) -135.0(7) 1_555 1_555 1_555 1_555 yes
Cu(3) S(2) Cu(2) Cl 28.7(2) 1_555 1_555 1_555 7_554 yes
Cu(3) S(2) Cu(2) S(1) -80.8(2) 1_555 1_555 1_555 1_555 yes
Cu(3) S(2) Cu(2) N(2) 137.4(4) 1_555 1_555 1_555 2_555 yes
Cu(3) S(3) W S(1) -115.5(1) 1_555 1_555 1_555 1_555 yes
Cu(3) S(3) W S(2) -3.4(1) 1_555 1_555 1_555 1_555 yes
Cu(3) S(3) W C(1) 142.3(8) 1_555 1_555 1_555 1_555 yes
Cu(3) S(3) W C(2) 95.7(6) 1_555 1_555 1_555 1_555 yes
Cu(3) S(3) W C(3) 94.4(5) 1_555 1_555 1_555 1_555 yes
Cu(3) S(3) W C(4) 125.3(6) 1_555 1_555 1_555 1_555 yes
Cu(3) S(3) W C(5) 150.7(4) 1_555 1_555 1_555 1_555 yes
Cu(3) S(3) Cu(1) S(1) 83.2(2) 1_555 1_555 1_555 1_555 yes
Cu(3) S(3) Cu(1) N(1) -122.8(4) 1_555 1_555 1_555 1_555 yes
Cu(3) N(3) C(15) C(16) -96(33) 1_555 1_555 1_555 1_555 yes
Cl Cu(2) W S(1) -81.3(1) 1_555 7_555 7_555 7_555 yes
Cl Cu(2) W S(2) 111.6(2) 1_555 7_555 7_555 7_555 yes
Cl Cu(2) W S(3) 15.3(1) 1_555 7_555 7_555 7_555 yes
Cl Cu(2) W C(1) -149.3(6) 1_555 7_555 7_555 7_555 yes
Cl Cu(2) W C(2) 175.7(6) 1_555 7_555 7_555 7_555 yes
Cl Cu(2) W C(3) 149.6(6) 1_555 7_555 7_555 7_555 yes
Cl Cu(2) W C(4) -144(2) 1_555 7_555 7_555 7_555 yes
Cl Cu(2) W C(5) -120.6(6) 1_555 7_555 7_555 7_555 yes
Cl Cu(3) W S(1) -178.3(1) 1_555 1_555 1_555 1_555 yes
Cl Cu(3) W S(2) -90.0(2) 1_555 1_555 1_555 1_555 yes
Cl Cu(3) W S(3) 94.1(2) 1_555 1_555 1_555 1_555 yes
Cl Cu(3) W C(1) -29.3(8) 1_555 1_555 1_555 1_555 yes
Cl Cu(3) W C(2) -31.0(5) 1_555 1_555 1_555 1_555 yes
Cl Cu(3) W C(3) -0.7(6) 1_555 1_555 1_555 1_555 yes
Cl Cu(3) W C(4) 31.4(6) 1_555 1_555 1_555 1_555 yes
Cl Cu(3) W C(5) 37.2(7) 1_555 1_555 1_555 1_555 yes
Cl Cu(3) N(3) C(15) 123(9) 1_555 1_555 1_555 1_555 yes
S(1) W Cu(1) S(3) 164.8(2) 1_555 1_555 1_555 1_555 yes
S(1) W Cu(1) N(1) 91(1) 1_555 1_555 1_555 1_555 yes
S(1) W Cu(2) S(2) -167.1(2) 1_555 1_555 1_555 1_555 yes
S(1) W Cu(2) N(2) -92.9(8) 1_555 1_555 1_555 2_555 yes
S(1) W Cu(3) S(2) -88.2(2) 1_555 1_555 1_555 1_555 yes
S(1) W Cu(3) S(3) 87.7(2) 1_555 1_555 1_555 1_555 yes
S(1) W Cu(3) N(3) -3.1(6) 1_555 1_555 1_555 1_555 yes
S(1) W C(1) C(2) 150(1) 1_555 1_555 1_555 1_555 yes
S(1) W C(1) C(5) -94(1) 1_555 1_555 1_555 1_555 yes
S(1) W C(1) C(6) 26(1) 1_555 1_555 1_555 1_555 yes
S(1) W C(2) C(1) -32(1) 1_555 1_555 1_555 1_555 yes
S(1) W C(2) C(3) -149(1) 1_555 1_555 1_555 1_555 yes
S(1) W C(2) C(7) 90(2) 1_555 1_555 1_555 1_555 yes
S(1) W C(3) C(2) 48(1) 1_555 1_555 1_555 1_555 yes
S(1) W C(3) C(4) -63(1) 1_555 1_555 1_555 1_555 yes
S(1) W C(3) C(8) 174(1) 1_555 1_555 1_555 1_555 yes
S(1) W C(4) C(3) 139.9(10) 1_555 1_555 1_555 1_555 yes
S(1) W C(4) C(5) 23(1) 1_555 1_555 1_555 1_555 yes
S(1) W C(4) C(9) -98(2) 1_555 1_555 1_555 1_555 yes
S(1) W C(5) C(1) 83(1) 1_555 1_555 1_555 1_555 yes
S(1) W C(5) C(4) -159(1) 1_555 1_555 1_555 1_555 yes
S(1) W C(5) C(10) -35(1) 1_555 1_555 1_555 1_555 yes
S(1) Cu(1) W S(2) 98.0(2) 1_555 1_555 1_555 1_555 yes
S(1) Cu(1) W S(3) -164.8(2) 1_555 1_555 1_555 1_555 yes
S(1) Cu(1) W C(1) -39.5(5) 1_555 1_555 1_555 1_555 yes
S(1) Cu(1) W C(2) -42(1) 1_555 1_555 1_555 1_555 yes
S(1) Cu(1) W C(3) -130.8(8) 1_555 1_555 1_555 1_555 yes
S(1) Cu(1) W C(4) -107.0(6) 1_555 1_555 1_555 1_555 yes
S(1) Cu(1) W C(5) -72.3(5) 1_555 1_555 1_555 1_555 yes
S(1) Cu(1) N(1) C(11) 33(1) 1_555 1_555 1_555 1_555 yes
S(1) Cu(1) N(1) C(14) -141.9(10) 1_555 1_555 1_555 1_555 yes
S(1) Cu(2) W S(2) 167.1(2) 1_555 1_555 1_555 1_555 yes
S(1) Cu(2) W S(3) -96.6(2) 1_555 1_555 1_555 1_555 yes
S(1) Cu(2) W C(1) 68.0(6) 1_555 1_555 1_555 1_555 yes
S(1) Cu(2) W C(2) 103.0(6) 1_555 1_555 1_555 1_555 yes
S(1) Cu(2) W C(3) 129.1(6) 1_555 1_555 1_555 1_555 yes
S(1) Cu(2) W C(4) 63(2) 1_555 1_555 1_555 1_555 yes
S(1) Cu(2) W C(5) 39.3(6) 1_555 1_555 1_555 1_555 yes
S(2) W Cu(1) S(3) -97.2(2) 1_555 1_555 1_555 1_555 yes
S(2) W Cu(1) N(1) -170(1) 1_555 1_555 1_555 1_555 yes
S(2) W Cu(2) N(2) 74.2(8) 1_555 1_555 1_555 2_555 yes
S(2) W Cu(3) S(3) 175.9(2) 1_555 1_555 1_555 1_555 yes
S(2) W Cu(3) N(3) 85.2(6) 1_555 1_555 1_555 1_555 yes
S(2) W C(1) C(2) 44(1) 1_555 1_555 1_555 1_555 yes
S(2) W C(1) C(5) 159.4(10) 1_555 1_555 1_555 1_555 yes
S(2) W C(1) C(6) -79(1) 1_555 1_555 1_555 1_555 yes
S(2) W C(2) C(1) -138(1) 1_555 1_555 1_555 1_555 yes
S(2) W C(2) C(3) 105(1) 1_555 1_555 1_555 1_555 yes
S(2) W C(2) C(7) -14(2) 1_555 1_555 1_555 1_555 yes
S(2) W C(3) C(2) -75(1) 1_555 1_555 1_555 1_555 yes
S(2) W C(3) C(4) 172(1) 1_555 1_555 1_555 1_555 yes
S(2) W C(3) C(8) 50(2) 1_555 1_555 1_555 1_555 yes
S(2) W C(4) C(3) -9(1) 1_555 1_555 1_555 1_555 yes
S(2) W C(4) C(5) -125(1) 1_555 1_555 1_555 1_555 yes
S(2) W C(4) C(9) 112(2) 1_555 1_555 1_555 1_555 yes
S(2) W C(5) C(1) -31(1) 1_555 1_555 1_555 1_555 yes
S(2) W C(5) C(4) 85(1) 1_555 1_555 1_555 1_555 yes
S(2) W C(5) C(10) -150(1) 1_555 1_555 1_555 1_555 yes
S(2) Cu(2) W S(3) 96.3(2) 1_555 1_555 1_555 1_555 yes
S(2) Cu(2) W C(1) -99.1(6) 1_555 1_555 1_555 1_555 yes
S(2) Cu(2) W C(2) -64.1(6) 1_555 1_555 1_555 1_555 yes
S(2) Cu(2) W C(3) -38.0(6) 1_555 1_555 1_555 1_555 yes
S(2) Cu(2) W C(4) -103(2) 1_555 1_555 1_555 1_555 yes
S(2) Cu(2) W C(5) -127.8(6) 1_555 1_555 1_555 1_555 yes
S(2) Cu(3) W S(3) -175.9(2) 1_555 1_555 1_555 1_555 yes
S(2) Cu(3) W C(1) 60.7(8) 1_555 1_555 1_555 1_555 yes
S(2) Cu(3) W C(2) 59.0(6) 1_555 1_555 1_555 1_555 yes
S(2) Cu(3) W C(3) 89.3(6) 1_555 1_555 1_555 1_555 yes
S(2) Cu(3) W C(4) 121.4(6) 1_555 1_555 1_555 1_555 yes
S(2) Cu(3) W C(5) 127.2(7) 1_555 1_555 1_555 1_555 yes
S(2) Cu(3) N(3) C(15) 7(9) 1_555 1_555 1_555 1_555 yes
S(3) W Cu(1) N(1) -73(1) 1_555 1_555 1_555 1_555 yes
S(3) W Cu(2) N(2) 170.5(8) 1_555 1_555 1_555 2_555 yes
S(3) W Cu(3) N(3) -90.7(6) 1_555 1_555 1_555 1_555 yes
S(3) W C(1) C(2) -99(1) 1_555 1_555 1_555 1_555 yes
S(3) W C(1) C(5) 14(1) 1_555 1_555 1_555 1_555 yes
S(3) W C(1) C(6) 136(1) 1_555 1_555 1_555 1_555 yes
S(3) W C(2) C(1) 114(1) 1_555 1_555 1_555 1_555 yes
S(3) W C(2) C(3) -2(1) 1_555 1_555 1_555 1_555 yes
S(3) W C(2) C(7) -122(2) 1_555 1_555 1_555 1_555 yes
S(3) W C(3) C(2) 178(1) 1_555 1_555 1_555 1_555 yes
S(3) W C(3) C(4) 66(1) 1_555 1_555 1_555 1_555 yes
S(3) W C(3) C(8) -55(2) 1_555 1_555 1_555 1_555 yes
S(3) W C(4) C(3) -114(1) 1_555 1_555 1_555 1_555 yes
S(3) W C(4) C(5) 128(1) 1_555 1_555 1_555 1_555 yes
S(3) W C(4) C(9) 6(2) 1_555 1_555 1_555 1_555 yes
S(3) W C(5) C(1) -169(1) 1_555 1_555 1_555 1_555 yes
S(3) W C(5) C(4) -53(1) 1_555 1_555 1_555 1_555 yes
S(3) W C(5) C(10) 71(1) 1_555 1_555 1_555 1_555 yes
S(3) Cu(1) W C(1) 125.3(5) 1_555 1_555 1_555 1_555 yes
S(3) Cu(1) W C(2) 122(1) 1_555 1_555 1_555 1_555 yes
S(3) Cu(1) W C(3) 34.0(8) 1_555 1_555 1_555 1_555 yes
S(3) Cu(1) W C(4) 57.8(6) 1_555 1_555 1_555 1_555 yes
S(3) Cu(1) W C(5) 92.5(5) 1_555 1_555 1_555 1_555 yes
S(3) Cu(1) N(1) C(11) -115(1) 1_555 1_555 1_555 1_555 yes
S(3) Cu(1) N(1) C(14) 68(1) 1_555 1_555 1_555 1_555 yes
S(3) Cu(3) W C(1) -123.4(8) 1_555 1_555 1_555 1_555 yes
S(3) Cu(3) W C(2) -125.0(5) 1_555 1_555 1_555 1_555 yes
S(3) Cu(3) W C(3) -94.8(6) 1_555 1_555 1_555 1_555 yes
S(3) Cu(3) W C(4) -62.6(6) 1_555 1_555 1_555 1_555 yes
S(3) Cu(3) W C(5) -56.8(7) 1_555 1_555 1_555 1_555 yes
S(3) Cu(3) N(3) C(15) -114(9) 1_555 1_555 1_555 1_555 yes
N(1) Cu(1) W C(1) 52(1) 1_555 1_555 1_555 1_555 yes
N(1) Cu(1) W C(2) 49(2) 1_555 1_555 1_555 1_555 yes
N(1) Cu(1) W C(3) -39(1) 1_555 1_555 1_555 1_555 yes
N(1) Cu(1) W C(4) -15(1) 1_555 1_555 1_555 1_555 yes
N(1) Cu(1) W C(5) 19(1) 1_555 1_555 1_555 1_555 yes
N(1) C(11) C(12) N(2) 2(2) 1_555 1_555 1_555 1_555 yes
N(1) C(14) C(13) N(2) 0(2) 1_555 1_555 1_555 1_555 yes
N(3) Cu(3) W C(1) 145(1) 1_555 1_555 1_555 1_555 yes
N(3) Cu(3) W C(2) 144.2(8) 1_555 1_555 1_555 1_555 yes
N(3) Cu(3) W C(3) 174.5(8) 1_555 1_555 1_555 1_555 yes
N(3) Cu(3) W C(4) -153.4(8) 1_555 1_555 1_555 1_555 yes
N(3) Cu(3) W C(5) -147.6(9) 1_555 1_555 1_555 1_555 yes
C(1) W C(2) C(3) -116(1) 1_555 1_555 1_555 1_555 yes
C(1) W C(2) C(7) 123(2) 1_555 1_555 1_555 1_555 yes
C(1) W C(3) C(2) 35.3(10) 1_555 1_555 1_555 1_555 yes
C(1) W C(3) C(4) -76(1) 1_555 1_555 1_555 1_555 yes
C(1) W C(3) C(8) 160(2) 1_555 1_555 1_555 1_555 yes
C(1) W C(4) C(3) 78(1) 1_555 1_555 1_555 1_555 yes
C(1) W C(4) C(5) -37(1) 1_555 1_555 1_555 1_555 yes
C(1) W C(4) C(9) -159(2) 1_555 1_555 1_555 1_555 yes
C(1) W C(5) C(4) 116(1) 1_555 1_555 1_555 1_555 yes
C(1) W C(5) C(10) -118(2) 1_555 1_555 1_555 1_555 yes
C(1) C(2) W C(3) 116(1) 1_555 1_555 1_555 1_555 yes
C(1) C(2) W C(4) 77(1) 1_555 1_555 1_555 1_555 yes
C(1) C(2) W C(5) 38(1) 1_555 1_555 1_555 1_555 yes
C(1) C(2) C(3) C(4) 4(2) 1_555 1_555 1_555 1_555 yes
C(1) C(2) C(3) C(8) 175(1) 1_555 1_555 1_555 1_555 yes
C(1) C(5) W C(2) -36(1) 1_555 1_555 1_555 1_555 yes
C(1) C(5) W C(3) -78(1) 1_555 1_555 1_555 1_555 yes
C(1) C(5) W C(4) -116(1) 1_555 1_555 1_555 1_555 yes
C(1) C(5) C(4) C(3) 2(2) 1_555 1_555 1_555 1_555 yes
C(1) C(5) C(4) C(9) -172(1) 1_555 1_555 1_555 1_555 yes
C(2) W C(1) C(5) 114(1) 1_555 1_555 1_555 1_555 yes
C(2) W C(1) C(6) -124(2) 1_555 1_555 1_555 1_555 yes
C(2) W C(3) C(4) -112(1) 1_555 1_555 1_555 1_555 yes
C(2) W C(3) C(8) 125(2) 1_555 1_555 1_555 1_555 yes
C(2) W C(4) C(3) 39.3(10) 1_555 1_555 1_555 1_555 yes
C(2) W C(4) C(5) -77(1) 1_555 1_555 1_555 1_555 yes
C(2) W C(4) C(9) 160(2) 1_555 1_555 1_555 1_555 yes
C(2) W C(5) C(4) 79(1) 1_555 1_555 1_555 1_555 yes
C(2) W C(5) C(10) -155(1) 1_555 1_555 1_555 1_555 yes
C(2) C(1) W C(3) -37(1) 1_555 1_555 1_555 1_555 yes
C(2) C(1) W C(4) -79(1) 1_555 1_555 1_555 1_555 yes
C(2) C(1) W C(5) -114(1) 1_555 1_555 1_555 1_555 yes
C(2) C(1) C(5) C(4) 0(2) 1_555 1_555 1_555 1_555 yes
C(2) C(1) C(5) C(10) -176(1) 1_555 1_555 1_555 1_555 yes
C(2) C(3) W C(4) 112(1) 1_555 1_555 1_555 1_555 yes
C(2) C(3) W C(5) 76(1) 1_555 1_555 1_555 1_555 yes
C(2) C(3) C(4) C(5) -4(2) 1_555 1_555 1_555 1_555 yes
C(2) C(3) C(4) C(9) 171(1) 1_555 1_555 1_555 1_555 yes
C(3) W C(1) C(5) 76(1) 1_555 1_555 1_555 1_555 yes
C(3) W C(1) C(6) -161(2) 1_555 1_555 1_555 1_555 yes
C(3) W C(2) C(7) -119(2) 1_555 1_555 1_555 1_555 yes
C(3) W C(4) C(5) -116(1) 1_555 1_555 1_555 1_555 yes
C(3) W C(4) C(9) 121(2) 1_555 1_555 1_555 1_555 yes
C(3) W C(5) C(4) 37(1) 1_555 1_555 1_555 1_555 yes
C(3) W C(5) C(10) 162(1) 1_555 1_555 1_555 1_555 yes
C(3) C(2) W C(4) -38(1) 1_555 1_555 1_555 1_555 yes
C(3) C(2) W C(5) -78(1) 1_555 1_555 1_555 1_555 yes
C(3) C(2) C(1) C(5) -3(2) 1_555 1_555 1_555 1_555 yes
C(3) C(2) C(1) C(6) -178(1) 1_555 1_555 1_555 1_555 yes
C(3) C(4) W C(5) 116(1) 1_555 1_555 1_555 1_555 yes
C(3) C(4) C(5) C(10) 179(1) 1_555 1_555 1_555 1_555 yes
C(4) W C(1) C(5) 35(1) 1_555 1_555 1_555 1_555 yes
C(4) W C(1) C(6) 156(2) 1_555 1_555 1_555 1_555 yes
C(4) W C(2) C(7) -158(2) 1_555 1_555 1_555 1_555 yes
C(4) W C(3) C(8) -122(2) 1_555 1_555 1_555 1_555 yes
C(4) W C(5) C(10) 124(2) 1_555 1_555 1_555 1_555 yes
C(4) C(3) W C(5) -35(1) 1_555 1_555 1_555 1_555 yes
C(4) C(3) C(2) C(7) -173(1) 1_555 1_555 1_555 1_555 yes
C(4) C(5) C(1) C(6) 175(1) 1_555 1_555 1_555 1_555 yes
C(5) W C(1) C(6) 121(2) 1_555 1_555 1_555 1_555 yes
C(5) W C(2) C(7) 162(2) 1_555 1_555 1_555 1_555 yes
C(5) W C(3) C(8) -157(2) 1_555 1_555 1_555 1_555 yes
C(5) W C(4) C(9) -122(2) 1_555 1_555 1_555 1_555 yes
C(5) C(1) C(2) C(7) 174(1) 1_555 1_555 1_555 1_555 yes
C(5) C(4) C(3) C(8) -175(1) 1_555 1_555 1_555 1_555 yes
C(6) C(1) C(2) C(7) 0(3) 1_555 1_555 1_555 1_555 yes
C(6) C(1) C(5) C(10) -1(2) 1_555 1_555 1_555 1_555 yes
C(7) C(2) C(3) C(8) -2(3) 1_555 1_555 1_555 1_555 yes
C(8) C(3) C(4) C(9) 0(3) 1_555 1_555 1_555 1_555 yes
C(9) C(4) C(5) C(10) 3(3) 1_555 1_555 1_555 1_555 yes
C(11) N(1) C(14) C(13) 1(2) 1_555 1_555 1_555 1_555 yes
C(11) C(12) N(2) C(13) 0(2) 1_555 1_555 1_555 1_555 yes
C(12) N(2) C(13) C(14) -1(2) 1_555 1_555 1_555 1_555 yes
C(12) C(11) N(1) C(14) -3(2) 1_555 1_555 1_555 1_555 yes
